data_4075526
loop_
_publ_author_name
'Corber\'an, Rosa'
'Sana\'u, Mercedes'
'Peris, Eduardo'

_publ_section_title
;
 Aliphatic and Aromatic Intramolecular C&#x2212;H Activation on Cp*Ir(NHC)
 Complexes
;
_journal_issue 16
_journal_name_full Organometallics
_journal_page_first 4002
_journal_paper_doi 10.1021/om060343r
_journal_volume 25
_journal_year 2006
_chemical_formula_sum 'C24 H32 Cl Ir N2'
_chemical_formula_weight 576.17
_chemical_name_systematic
; 
 ? 
;
_space_group_IT_number 14
_symmetry_cell_setting monoclinic
_symmetry_space_group_name_Hall '-P 2ybc'
_symmetry_space_group_name_H-M 'P 1 21/c 1'
_atom_sites_solution_hydrogens geom
_atom_sites_solution_primary direct
_atom_sites_solution_secondary difmap
_audit_creation_method SHELXL-97
_cell_angle_alpha 90.00
_cell_angle_beta 90.959(2)
_cell_angle_gamma 90.00
_cell_formula_units_Z 4
_cell_length_a 9.4872(6)
_cell_length_b 21.0737(13)
_cell_length_c 11.7786(7)
_cell_measurement_reflns_used 4567
_cell_measurement_temperature 273(2)
_cell_measurement_theta_max 26.65
_cell_measurement_theta_min 2.35
_cell_volume 2354.6(3)
_computing_cell_refinement 'Bruker SMART'
_computing_data_collection 'Bruker SMART'
_computing_data_reduction 'Bruker SAINT'
_computing_molecular_graphics 'Bruker SHELXTL'
_computing_publication_material 'Bruker SHELXTL'
_computing_structure_refinement 'SHELXL-97 (Sheldrick, 1997)'
_computing_structure_solution 'SHELXS-97 (Sheldrick, 1990)'
_diffrn_ambient_temperature 273(2)
_diffrn_measured_fraction_theta_full 0.981
_diffrn_measured_fraction_theta_max 0.981
_diffrn_measurement_device_type 'CCD area detector'
_diffrn_measurement_method 'phi and omega scans'
_diffrn_radiation_monochromator graphite
_diffrn_radiation_source 'fine-focus sealed tube'
_diffrn_radiation_type MoK\a
_diffrn_radiation_wavelength 0.71073
_diffrn_reflns_av_R_equivalents 0.0749
_diffrn_reflns_av_sigmaI/netI 0.1047
_diffrn_reflns_limit_h_max 13
_diffrn_reflns_limit_h_min -13
_diffrn_reflns_limit_k_max 30
_diffrn_reflns_limit_k_min -27
_diffrn_reflns_limit_l_max 8
_diffrn_reflns_limit_l_min -16
_diffrn_reflns_number 19535
_diffrn_reflns_theta_full 30.59
_diffrn_reflns_theta_max 30.59
_diffrn_reflns_theta_min 1.93
_exptl_absorpt_coefficient_mu 5.795
_exptl_absorpt_correction_T_max 0.3125
_exptl_absorpt_correction_T_min 0.2516
_exptl_absorpt_correction_type multi-scan
_exptl_absorpt_process_details SADABS
_exptl_crystal_colour yellow
_exptl_crystal_density_diffrn 1.625
_exptl_crystal_density_meas ?
_exptl_crystal_density_method 'not measured'
_exptl_crystal_description prism
_exptl_crystal_F_000 1136
_exptl_crystal_size_max 0.26
_exptl_crystal_size_mid 0.22
_exptl_crystal_size_min 0.20
_refine_diff_density_max 0.966
_refine_diff_density_min -1.303
_refine_diff_density_rms 0.191
_refine_ls_extinction_method none
_refine_ls_goodness_of_fit_ref 0.992
_refine_ls_hydrogen_treatment constr
_refine_ls_matrix_type full
_refine_ls_number_parameters 260
_refine_ls_number_reflns 7108
_refine_ls_number_restraints 0
_refine_ls_restrained_S_all 0.992
_refine_ls_R_factor_all 0.1078
_refine_ls_R_factor_gt 0.0470
_refine_ls_shift/su_max 0.004
_refine_ls_shift/su_mean 0.000
_refine_ls_structure_factor_coef Fsqd
_refine_ls_weighting_details 'calc w=1/[\s^2^(Fo^2^)+(0.0308P)^2^+0.0000P] where P=(Fo^2^+2Fc^2^)/3'
_refine_ls_weighting_scheme calc
_refine_ls_wR_factor_gt 0.0774
_refine_ls_wR_factor_ref 0.0914
_reflns_number_gt 4266
_reflns_number_total 7108
_reflns_threshold_expression >2sigma(I)
_cod_data_source_file om060343rsi20060519_035459.cif
_cod_data_source_block str785m
_cod_depositor_comments
;
The following automatic conversions were performed:

'_exptl_crystal_density_meas' value 'not measured' was changed to '?'
- the value is perceived as not measured.

Automatic conversion script
Id: cif_fix_values 3008 2015-01-20 13:52:24Z robertas 
;
_cod_original_sg_symbol_H-M P2(1)/c
_cod_database_code 4075526

loop_
_symmetry_equiv_pos_as_xyz
'x, y, z'
'-x, y+1/2, -z+1/2'
'-x, -y, -z'
'x, -y-1/2, z-1/2'

loop_
_atom_site_label
_atom_site_type_symbol
_atom_site_fract_x
_atom_site_fract_y
_atom_site_fract_z
_atom_site_U_iso_or_equiv
_atom_site_adp_type
_atom_site_occupancy
_atom_site_symmetry_multiplicity
_atom_site_calc_flag
_atom_site_refinement_flags
Ir1 Ir 0.50076(2) 0.610359(10) 0.279764(19) 0.02805(7) Uani 1 1 d .
C1 C 0.4814(6) 0.7037(3) 0.2537(4) 0.0281(13) Uani 1 1 d .
Cl1 Cl 0.6601(2) 0.63572(8) 0.43430(14) 0.0511(4) Uani 1 1 d .
N1 N 0.5604(5) 0.7490(2) 0.2037(4) 0.0298(11) Uani 1 1 d .
N2 N 0.3690(5) 0.7345(2) 0.2937(4) 0.0307(11) Uani 1 1 d .
C2 C 0.7040(6) 0.7407(3) 0.1617(5) 0.0362(14) Uani 1 1 d .
H2A H 0.7036 0.7470 0.0801 0.043 Uiso 1 1 calc R
H2B H 0.7348 0.6975 0.1767 0.043 Uiso 1 1 calc R
C3 C 0.4938(6) 0.8076(3) 0.2105(5) 0.0403(15) Uani 1 1 d .
H3 H 0.5263 0.8460 0.1820 0.048 Uiso 1 1 calc R
C4 C 0.3737(6) 0.7980(3) 0.2662(5) 0.0381(15) Uani 1 1 d .
H4 H 0.3063 0.8284 0.2831 0.046 Uiso 1 1 calc R
C5 C 0.2624(6) 0.6982(3) 0.3577(5) 0.0401(15) Uani 1 1 d .
C6 C 0.2278(7) 0.7358(3) 0.4643(6) 0.0537(19) Uani 1 1 d .
H6A H 0.3124 0.7423 0.5086 0.080 Uiso 1 1 calc R
H6B H 0.1609 0.7126 0.5083 0.080 Uiso 1 1 calc R
H6C H 0.1884 0.7761 0.4430 0.080 Uiso 1 1 calc R
C7 C 0.1339(7) 0.6902(4) 0.2809(6) 0.059(2) Uani 1 1 d .
H7A H 0.1004 0.7312 0.2571 0.088 Uiso 1 1 calc R
H7B H 0.0612 0.6686 0.3214 0.088 Uiso 1 1 calc R
H7C H 0.1588 0.6657 0.2154 0.088 Uiso 1 1 calc R
C8 C 0.3353(7) 0.6354(3) 0.3874(5) 0.0418(16) Uani 1 1 d .
H8A H 0.2654 0.6018 0.3853 0.050 Uiso 1 1 calc R
H8B H 0.3721 0.6381 0.4646 0.050 Uiso 1 1 calc R
C11 C 0.8068(6) 0.7862(3) 0.2165(6) 0.0352(14) Uani 1 1 d .
C12 C 0.8899(6) 0.8243(3) 0.1508(6) 0.0500(18) Uani 1 1 d .
H12 H 0.8830 0.8220 0.0721 0.060 Uiso 1 1 calc R
C13 C 0.9829(8) 0.8657(4) 0.2010(8) 0.066(2) Uani 1 1 d .
H13 H 1.0395 0.8914 0.1566 0.080 Uiso 1 1 calc R
C14 C 0.9921(8) 0.8692(4) 0.3163(10) 0.078(3) Uani 1 1 d .
H14 H 1.0541 0.8981 0.3498 0.093 Uiso 1 1 calc R
C15 C 0.9124(8) 0.8312(4) 0.3841(7) 0.068(2) Uani 1 1 d .
H15 H 0.9214 0.8333 0.4628 0.082 Uiso 1 1 calc R
C16 C 0.8186(7) 0.7898(3) 0.3333(6) 0.0513(19) Uani 1 1 d .
H16 H 0.7626 0.7640 0.3780 0.062 Uiso 1 1 calc R
C21 C 0.5475(7) 0.5737(3) 0.1078(5) 0.0380(15) Uani 1 1 d .
C22 C 0.4088(7) 0.5546(3) 0.1449(5) 0.0408(15) Uani 1 1 d .
C23 C 0.4288(7) 0.5124(3) 0.2403(6) 0.0431(17) Uani 1 1 d .
C24 C 0.5751(7) 0.5098(3) 0.2684(5) 0.0377(15) Uani 1 1 d .
C25 C 0.6499(7) 0.5479(3) 0.1840(5) 0.0397(15) Uani 1 1 d .
C31 C 0.5740(8) 0.6103(4) 0.0012(6) 0.061(2) Uani 1 1 d .
H31A H 0.5142 0.6470 -0.0013 0.091 Uiso 1 1 calc R
H31B H 0.5539 0.5839 -0.0636 0.091 Uiso 1 1 calc R
H31C H 0.6709 0.6234 0.0001 0.091 Uiso 1 1 calc R
C32 C 0.2769(7) 0.5638(4) 0.0758(7) 0.068(2) Uani 1 1 d .
H32A H 0.2681 0.5303 0.0209 0.102 Uiso 1 1 calc R
H32B H 0.2807 0.6039 0.0374 0.102 Uiso 1 1 calc R
H32C H 0.1970 0.5631 0.1248 0.102 Uiso 1 1 calc R
C33 C 0.3109(8) 0.4773(3) 0.2986(7) 0.067(2) Uani 1 1 d .
H33A H 0.2848 0.4407 0.2545 0.100 Uiso 1 1 calc R
H33B H 0.2309 0.5049 0.3053 0.100 Uiso 1 1 calc R
H33C H 0.3423 0.4642 0.3728 0.100 Uiso 1 1 calc R
C34 C 0.6426(8) 0.4734(3) 0.3624(6) 0.062(2) Uani 1 1 d .
H34A H 0.5719 0.4597 0.4143 0.094 Uiso 1 1 calc R
H34B H 0.7098 0.4999 0.4016 0.094 Uiso 1 1 calc R
H34C H 0.6899 0.4370 0.3320 0.094 Uiso 1 1 calc R
C35 C 0.8064(7) 0.5541(4) 0.1804(7) 0.062(2) Uani 1 1 d .
H35A H 0.8315 0.5802 0.1170 0.093 Uiso 1 1 calc R
H35B H 0.8479 0.5129 0.1724 0.093 Uiso 1 1 calc R
H35C H 0.8403 0.5734 0.2495 0.093 Uiso 1 1 calc R

loop_
_atom_site_aniso_label
_atom_site_aniso_U_11
_atom_site_aniso_U_22
_atom_site_aniso_U_33
_atom_site_aniso_U_23
_atom_site_aniso_U_13
_atom_site_aniso_U_12
Ir1 0.03524(12) 0.01995(10) 0.02891(12) 0.00116(11) -0.00129(8) 0.00150(12)
C1 0.034(3) 0.027(3) 0.024(3) -0.011(2) -0.005(2) 0.006(2)
Cl1 0.0694(12) 0.0391(9) 0.0440(10) -0.0051(7) -0.0207(8) 0.0024(8)
N1 0.033(3) 0.022(2) 0.035(3) 0.006(2) 0.000(2) -0.002(2)
N2 0.029(3) 0.026(3) 0.036(3) 0.002(2) 0.004(2) 0.007(2)
C2 0.040(4) 0.035(3) 0.035(4) -0.001(3) 0.014(3) -0.006(3)
C3 0.046(4) 0.021(3) 0.053(4) 0.009(3) -0.002(3) 0.000(3)
C4 0.042(4) 0.021(3) 0.051(4) 0.006(3) -0.001(3) 0.010(3)
C5 0.035(4) 0.038(4) 0.048(4) -0.002(3) 0.008(3) 0.001(3)
C6 0.065(5) 0.051(5) 0.045(4) 0.001(3) 0.015(4) 0.013(4)
C7 0.038(4) 0.056(5) 0.083(6) -0.005(4) 0.003(4) -0.007(3)
C8 0.050(4) 0.032(3) 0.044(4) 0.013(3) 0.015(3) 0.003(3)
C11 0.021(3) 0.034(3) 0.051(4) -0.002(3) 0.006(3) 0.003(2)
C12 0.031(3) 0.043(4) 0.076(5) 0.017(4) -0.010(3) -0.001(3)
C13 0.040(5) 0.055(5) 0.104(8) 0.020(4) -0.017(5) -0.007(4)
C14 0.045(5) 0.047(5) 0.141(9) -0.027(5) -0.029(6) 0.011(4)
C15 0.044(4) 0.083(6) 0.078(6) -0.035(5) -0.007(4) 0.005(5)
C16 0.037(4) 0.061(5) 0.056(5) -0.011(4) 0.010(3) 0.002(3)
C21 0.068(5) 0.021(3) 0.024(3) 0.001(2) -0.001(3) -0.002(3)
C22 0.052(4) 0.037(4) 0.033(4) -0.008(3) 0.000(3) 0.003(3)
C23 0.065(5) 0.025(3) 0.040(4) -0.009(3) 0.002(3) -0.006(3)
C24 0.050(4) 0.016(3) 0.047(4) -0.004(3) -0.006(3) 0.003(3)
C25 0.052(4) 0.029(3) 0.038(4) -0.004(3) 0.005(3) 0.000(3)
C31 0.083(5) 0.060(5) 0.039(4) 0.007(4) 0.007(4) 0.000(4)
C32 0.059(5) 0.059(5) 0.086(6) -0.022(4) -0.029(4) 0.015(4)
C33 0.075(6) 0.043(5) 0.082(6) -0.001(4) 0.014(4) -0.032(4)
C34 0.087(6) 0.029(4) 0.071(6) 0.005(3) -0.013(4) 0.011(4)
C35 0.047(5) 0.057(5) 0.083(6) -0.015(4) 0.007(4) 0.009(4)

loop_
_atom_type_symbol
_atom_type_description
_atom_type_scat_dispersion_real
_atom_type_scat_dispersion_imag
_atom_type_scat_source
C C 0.0033 0.0016 'International Tables Vol C Tables 4.2.6.8 and 6.1.1.4'
H H 0.0000 0.0000 'International Tables Vol C Tables 4.2.6.8 and 6.1.1.4'
N N 0.0061 0.0033 'International Tables Vol C Tables 4.2.6.8 and 6.1.1.4'
Cl Cl 0.1484 0.1585 'International Tables Vol C Tables 4.2.6.8 and 6.1.1.4'
Ir Ir -1.4442 7.9887 'International Tables Vol C Tables 4.2.6.8 and 6.1.1.4'

loop_
_geom_angle_atom_site_label_1
_geom_angle_atom_site_label_2
_geom_angle_atom_site_label_3
_geom_angle
C1 Ir1 C8 77.2(2)
C1 Ir1 C22 112.9(2)
C8 Ir1 C22 106.6(3)
C1 Ir1 C21 102.8(2)
C8 Ir1 C21 143.2(3)
C22 Ir1 C21 38.7(2)
C1 Ir1 C23 148.8(2)
C8 Ir1 C23 97.4(2)
C22 Ir1 C23 38.5(2)
C21 Ir1 C23 63.3(2)
C1 Ir1 C24 162.0(2)
C8 Ir1 C24 120.9(2)
C22 Ir1 C24 64.0(2)
C21 Ir1 C24 63.1(2)
C23 Ir1 C24 37.2(2)
C1 Ir1 C25 123.8(2)
C8 Ir1 C25 158.7(2)
C22 Ir1 C25 63.9(2)
C21 Ir1 C25 37.0(2)
C23 Ir1 C25 62.9(2)
C24 Ir1 C25 38.2(2)
C1 Ir1 Cl1 87.28(15)
C8 Ir1 Cl1 87.4(2)
C22 Ir1 Cl1 157.29(18)
C21 Ir1 Cl1 129.41(18)
C23 Ir1 Cl1 123.48(19)
C24 Ir1 Cl1 93.50(17)
C25 Ir1 Cl1 96.70(17)
N2 C1 N1 105.1(5)
N2 C1 Ir1 119.6(4)
N1 C1 Ir1 135.3(4)
C1 N1 C3 110.2(5)
C1 N1 C2 125.9(5)
C3 N1 C2 123.4(5)
C1 N2 C4 111.0(5)
C1 N2 C5 118.8(5)
C4 N2 C5 130.2(5)
N1 C2 C11 112.2(5)
C4 C3 N1 106.5(5)
C3 C4 N2 107.1(5)
N2 C5 C7 107.6(5)
N2 C5 C6 107.9(5)
C7 C5 C6 111.6(5)
N2 C5 C8 104.6(5)
C7 C5 C8 113.3(6)
C6 C5 C8 111.3(5)
C5 C8 Ir1 114.7(4)
C12 C11 C16 119.4(6)
C12 C11 C2 120.4(6)
C16 C11 C2 120.2(5)
C13 C12 C11 120.1(7)
C14 C13 C12 119.7(8)
C13 C14 C15 121.7(8)
C14 C15 C16 118.5(8)
C15 C16 C11 120.6(7)
C25 C21 C22 108.6(5)
C25 C21 C31 127.2(6)
C22 C21 C31 124.1(6)
C25 C21 Ir1 72.6(3)
C22 C21 Ir1 68.0(3)
C31 C21 Ir1 128.6(5)
C23 C22 C21 107.3(6)
C23 C22 C32 127.0(6)
C21 C22 C32 123.8(6)
C23 C22 Ir1 73.4(4)
C21 C22 Ir1 73.2(4)
C32 C22 Ir1 131.1(5)
C24 C23 C22 108.7(6)
C24 C23 C33 126.9(6)
C22 C23 C33 124.4(6)
C24 C23 Ir1 72.1(3)
C22 C23 Ir1 68.1(3)
C33 C23 Ir1 125.9(5)
C23 C24 C25 107.6(6)
C23 C24 C34 127.0(6)
C25 C24 C34 125.4(6)
C23 C24 Ir1 70.7(3)
C25 C24 Ir1 71.3(3)
C34 C24 Ir1 125.2(5)
C21 C25 C24 107.7(5)
C21 C25 C35 128.2(6)
C24 C25 C35 124.1(6)
C21 C25 Ir1 70.3(4)
C24 C25 Ir1 70.5(3)
C35 C25 Ir1 126.7(5)

loop_
_geom_bond_atom_site_label_1
_geom_bond_atom_site_label_2
_geom_bond_distance
Ir1 C1 1.998(6)
Ir1 C8 2.102(6)
Ir1 C22 2.150(6)
Ir1 C21 2.219(6)
Ir1 C23 2.221(6)
Ir1 C24 2.239(6)
Ir1 C25 2.250(6)
Ir1 Cl1 2.4066(16)
C1 N2 1.341(7)
C1 N1 1.355(7)
N1 C3 1.391(7)
N1 C2 1.468(7)
N2 C4 1.378(7)
N2 C5 1.484(7)
C2 C11 1.505(8)
C3 C4 1.339(8)
C5 C7 1.515(9)
C5 C6 1.525(9)
C5 C8 1.531(8)
C11 C12 1.373(8)
C11 C16 1.381(9)
C12 C13 1.369(10)
C13 C14 1.361(13)
C14 C15 1.368(12)
C15 C16 1.376(10)
C21 C25 1.419(9)
C21 C22 1.450(9)
C21 C31 1.500(9)
C22 C23 1.443(9)
C22 C32 1.494(9)
C23 C24 1.423(9)
C23 C33 1.515(9)
C24 C25 1.469(8)
C24 C34 1.483(9)
C25 C35 1.492(9)

loop_
_geom_torsion_atom_site_label_1
_geom_torsion_atom_site_label_2
_geom_torsion_atom_site_label_3
_geom_torsion_atom_site_label_4
_geom_torsion
C8 Ir1 C1 N2 -11.6(4)
C22 Ir1 C1 N2 91.2(5)
C21 Ir1 C1 N2 130.6(4)
C23 Ir1 C1 N2 71.5(6)
C24 Ir1 C1 N2 167.6(6)
C25 Ir1 C1 N2 164.3(4)
Cl1 Ir1 C1 N2 -99.5(4)
C8 Ir1 C1 N1 166.6(6)
C22 Ir1 C1 N1 -90.6(6)
C21 Ir1 C1 N1 -51.2(6)
C23 Ir1 C1 N1 -110.3(6)
C24 Ir1 C1 N1 -14.3(11)
C25 Ir1 C1 N1 -17.6(7)
Cl1 Ir1 C1 N1 78.7(6)
N2 C1 N1 C3 -1.6(6)
Ir1 C1 N1 C3 -179.9(4)
N2 C1 N1 C2 170.5(5)
Ir1 C1 N1 C2 -7.8(9)
N1 C1 N2 C4 2.1(6)
Ir1 C1 N2 C4 -179.3(4)
N1 C1 N2 C5 -178.0(5)
Ir1 C1 N2 C5 0.7(7)
C1 N1 C2 C11 -122.2(6)
C3 N1 C2 C11 48.9(8)
C1 N1 C3 C4 0.5(7)
C2 N1 C3 C4 -171.8(5)
N1 C3 C4 N2 0.7(7)
C1 N2 C4 C3 -1.8(7)
C5 N2 C4 C3 178.3(6)
C1 N2 C5 C7 -105.8(6)
C4 N2 C5 C7 74.2(8)
C1 N2 C5 C6 133.7(5)
C4 N2 C5 C6 -46.4(8)
C1 N2 C5 C8 15.1(7)
C4 N2 C5 C8 -165.0(6)
N2 C5 C8 Ir1 -23.7(6)
C7 C5 C8 Ir1 93.3(6)
C6 C5 C8 Ir1 -140.0(5)
C1 Ir1 C8 C5 19.9(5)
C22 Ir1 C8 C5 -90.5(5)
C21 Ir1 C8 C5 -74.5(6)
C23 Ir1 C8 C5 -128.9(5)
C24 Ir1 C8 C5 -159.8(4)
C25 Ir1 C8 C5 -150.6(6)
Cl1 Ir1 C8 C5 107.7(5)
N1 C2 C11 C12 -126.4(6)
N1 C2 C11 C16 53.8(8)
C16 C11 C12 C13 -0.4(9)
C2 C11 C12 C13 179.8(6)
C11 C12 C13 C14 -0.3(11)
C12 C13 C14 C15 1.3(12)
C13 C14 C15 C16 -1.6(12)
C14 C15 C16 C11 0.9(11)
C12 C11 C16 C15 0.1(10)
C2 C11 C16 C15 179.9(6)
C1 Ir1 C21 C25 130.2(4)
C8 Ir1 C21 C25 -144.2(4)
C22 Ir1 C21 C25 -119.1(5)
C23 Ir1 C21 C25 -79.7(4)
C24 Ir1 C21 C25 -37.8(4)
Cl1 Ir1 C21 C25 33.0(4)
C1 Ir1 C21 C22 -110.8(4)
C8 Ir1 C21 C22 -25.1(5)
C23 Ir1 C21 C22 39.4(4)
C24 Ir1 C21 C22 81.3(4)
C25 Ir1 C21 C22 119.1(5)
Cl1 Ir1 C21 C22 152.1(3)
C1 Ir1 C21 C31 6.0(7)
C8 Ir1 C21 C31 91.7(7)
C22 Ir1 C21 C31 116.8(8)
C23 Ir1 C21 C31 156.2(7)
C24 Ir1 C21 C31 -161.9(7)
C25 Ir1 C21 C31 -124.1(8)
Cl1 Ir1 C21 C31 -91.1(6)
C25 C21 C22 C23 -4.4(7)
C31 C21 C22 C23 171.3(6)
Ir1 C21 C22 C23 -66.1(4)
C25 C21 C22 C32 -169.7(6)
C31 C21 C22 C32 6.0(10)
Ir1 C21 C22 C32 128.6(6)
C25 C21 C22 Ir1 61.7(4)
C31 C21 C22 Ir1 -122.6(6)
C1 Ir1 C22 C23 -163.7(4)
C8 Ir1 C22 C23 -81.0(4)
C21 Ir1 C22 C23 114.4(5)
C24 Ir1 C22 C23 35.8(4)
C25 Ir1 C22 C23 78.5(4)
Cl1 Ir1 C22 C23 45.0(7)
C1 Ir1 C22 C21 81.8(4)
C8 Ir1 C22 C21 164.6(3)
C23 Ir1 C22 C21 -114.4(5)
C24 Ir1 C22 C21 -78.6(4)
C25 Ir1 C22 C21 -35.9(3)
Cl1 Ir1 C22 C21 -69.5(6)
C1 Ir1 C22 C32 -38.7(7)
C8 Ir1 C22 C32 44.1(7)
C21 Ir1 C22 C32 -120.6(8)
C23 Ir1 C22 C32 125.0(8)
C24 Ir1 C22 C32 160.8(8)
C25 Ir1 C22 C32 -156.5(7)
Cl1 Ir1 C22 C32 170.0(5)
C21 C22 C23 C24 5.0(7)
C32 C22 C23 C24 169.7(6)
Ir1 C22 C23 C24 -60.9(4)
C21 C22 C23 C33 -174.8(6)
C32 C22 C23 C33 -10.1(10)
Ir1 C22 C23 C33 119.3(6)
C21 C22 C23 Ir1 65.9(4)
C32 C22 C23 Ir1 -129.4(7)
C1 Ir1 C23 C24 149.4(4)
C8 Ir1 C23 C24 -133.1(4)
C22 Ir1 C23 C24 119.5(5)
C21 Ir1 C23 C24 79.9(4)
C25 Ir1 C23 C24 38.2(4)
Cl1 Ir1 C23 C24 -41.4(4)
C1 Ir1 C23 C22 29.9(6)
C8 Ir1 C23 C22 107.3(4)
C21 Ir1 C23 C22 -39.6(4)
C24 Ir1 C23 C22 -119.5(5)
C25 Ir1 C23 C22 -81.3(4)
Cl1 Ir1 C23 C22 -160.9(3)
C1 Ir1 C23 C33 -87.6(7)
C8 Ir1 C23 C33 -10.1(7)
C22 Ir1 C23 C33 -117.4(8)
C21 Ir1 C23 C33 -157.0(7)
C24 Ir1 C23 C33 123.1(8)
C25 Ir1 C23 C33 161.2(7)
Cl1 Ir1 C23 C33 81.7(6)
C22 C23 C24 C25 -3.7(7)
C33 C23 C24 C25 176.0(6)
Ir1 C23 C24 C25 -62.1(4)
C22 C23 C24 C34 178.5(6)
C33 C23 C24 C34 -1.7(10)
Ir1 C23 C24 C34 120.1(6)
C22 C23 C24 Ir1 58.4(4)
C33 C23 C24 Ir1 -121.8(7)
C1 Ir1 C24 C23 -121.6(7)
C8 Ir1 C24 C23 57.4(5)
C22 Ir1 C24 C23 -37.1(4)
C21 Ir1 C24 C23 -80.5(4)
C25 Ir1 C24 C23 -117.1(6)
Cl1 Ir1 C24 C23 146.5(4)
C1 Ir1 C24 C25 -4.4(9)
C8 Ir1 C24 C25 174.6(4)
C22 Ir1 C24 C25 80.1(4)
C21 Ir1 C24 C25 36.6(4)
C23 Ir1 C24 C25 117.1(6)
Cl1 Ir1 C24 C25 -96.4(4)
C1 Ir1 C24 C34 116.2(8)
C8 Ir1 C24 C34 -64.7(7)
C22 Ir1 C24 C34 -159.3(7)
C21 Ir1 C24 C34 157.3(7)
C23 Ir1 C24 C34 -122.2(8)
C25 Ir1 C24 C34 120.7(7)
Cl1 Ir1 C24 C34 24.3(6)
C22 C21 C25 C24 2.1(7)
C31 C21 C25 C24 -173.4(6)
Ir1 C21 C25 C24 60.9(4)
C22 C21 C25 C35 179.5(6)
C31 C21 C25 C35 4.0(11)
Ir1 C21 C25 C35 -121.7(7)
C22 C21 C25 Ir1 -58.8(4)
C31 C21 C25 Ir1 125.7(7)
C23 C24 C25 C21 1.0(7)
C34 C24 C25 C21 178.7(6)
Ir1 C24 C25 C21 -60.8(4)
C23 C24 C25 C35 -176.5(6)
C34 C24 C25 C35 1.2(10)
Ir1 C24 C25 C35 121.7(6)
C23 C24 C25 Ir1 61.8(4)
C34 C24 C25 Ir1 -120.4(6)
C1 Ir1 C25 C21 -63.7(4)
C8 Ir1 C25 C21 105.1(7)
C22 Ir1 C25 C21 37.5(4)
C23 Ir1 C25 C21 80.8(4)
C24 Ir1 C25 C21 118.0(5)
Cl1 Ir1 C25 C21 -154.9(3)
C1 Ir1 C25 C24 178.3(3)
C8 Ir1 C25 C24 -12.9(9)
C22 Ir1 C25 C24 -80.5(4)
C21 Ir1 C25 C24 -118.0(5)
C23 Ir1 C25 C24 -37.2(4)
Cl1 Ir1 C25 C24 87.1(3)
C1 Ir1 C25 C35 59.9(7)
C8 Ir1 C25 C35 -131.4(7)
C22 Ir1 C25 C35 161.1(7)
C21 Ir1 C25 C35 123.6(7)
C23 Ir1 C25 C35 -155.7(7)
C24 Ir1 C25 C35 -118.5(8)
Cl1 Ir1 C25 C35 -31.4(6)
